data_1010835
loop_
_publ_author_name
'Buschendorf, F'

_publ_section_title 'Die Kristallstruktur des Silberperrhenats.'
_journal_coden_ASTM ZPCBAL
_journal_name_full
;
Zeitschrift fuer Physikalische Chemie, Abteilung B: Chemie der
Elementarprozesse, Aufbau der Materie
;
_journal_page_first 237
_journal_page_last 244
_journal_volume 20
_journal_year 1933
_chemical_formula_structural 'Ag Re O4'
_chemical_formula_sum 'Ag O4 Re'
_chemical_name_systematic 'Silver rhenate'
_space_group_IT_number 88
_symmetry_cell_setting tetragonal
_symmetry_Int_Tables_number 88
_symmetry_space_group_name_Hall '-I 4ad'
_symmetry_space_group_name_H-M 'I 41/a :2'
_cell_angle_alpha 90
_cell_angle_beta 90
_cell_angle_gamma 90
_cell_formula_units_Z 4
_cell_length_a 5.35(3)
_cell_length_b 5.35(3)
_cell_length_c 11.92(3)
_cell_volume 341.2
_exptl_crystal_density_meas 7.05
_cod_original_sg_symbol_H-M 'I 41/a Z'
_cod_database_code 1010835

loop_
_symmetry_equiv_pos_as_xyz
x,y,z
-x,1/2-y,z
3/4-y,1/4+x,1/4+z
1/4+y,1/4-x,1/4+z
-x,-y,-z
x,1/2+y,-z
1/4+y,3/4-x,3/4-z
3/4-y,3/4+x,3/4-z
1/2+x,1/2+y,1/2+z
1/2-x,-y,1/2+z
1/4-y,3/4+x,3/4+z
3/4+y,3/4-x,3/4+z
1/2-x,1/2-y,1/2-z
1/2+x,y,1/2-z
3/4+y,1/4-x,1/4-z
1/4-y,1/4+x,1/4-z

loop_
_atom_site_label
_atom_site_fract_x
_atom_site_fract_y
_atom_site_fract_z
? ? ? ?
